data_7250422
loop_
_publ_author_name
'Sato, Kei-ichi'
'Hattori, Mineyuki'
'Yamanoi, Yoshinori'

_publ_section_title
;
 CP/MAS NMR studies on binding environment of CH3CN in Cu(i) complexes
 with disilane-bridged bis(methylpyridine) ligands
;
_journal_issue 21
_journal_name_full 'RSC Advances'
_journal_page_first 16968
_journal_page_last 16972
_journal_paper_doi 10.1039/D5RA02962G
_journal_volume 15
_journal_year 2025
_chemical_formula_moiety 'C16 H24 Cu I N2 Si2, C2 H3 N'
_chemical_formula_sum 'C18 H27 Cu I N3 Si2'
_chemical_formula_weight 532.04
_chemical_name_systematic 20230114L2MONO
_space_group_crystal_system orthorhombic
_space_group_IT_number 29
_space_group_name_Hall 'P 2c -2ac'
_space_group_name_H-M_alt 'P c a 21'
_atom_sites_solution_hydrogens geom
_audit_block_doi 10.5517/ccdc.csd.cc2jj5mw
_audit_creation_date 2025-04-18
_audit_creation_method
;
Olex2 1.5
(compiled 2023.08.24 svn.re1ec1418 for OlexSys, GUI svn.r6817)
;
_audit_update_record
;
2025-04-28 deposited with the CCDC.	2025-05-12 downloaded from the CCDC.
;
_cell_angle_alpha 90
_cell_angle_beta 90
_cell_angle_gamma 90
_cell_formula_units_Z 4
_cell_length_a 16.7137(6)
_cell_length_b 10.0411(3)
_cell_length_c 13.9102(5)
_cell_measurement_reflns_used 9945
_cell_measurement_temperature 100.00
_cell_measurement_theta_max 25.33
_cell_measurement_theta_min 2.44
_cell_volume 2334.46(14)
_computing_cell_refinement 'SAINT V8.40B (?, 2016)'
_computing_data_reduction 'SAINT V8.40B (?, 2016)'
_computing_molecular_graphics 'Olex2 1.5 (Dolomanov et al., 2009)'
_computing_publication_material 'Olex2 1.5 (Dolomanov et al., 2009)'
_computing_structure_refinement 'SHELXL 2018/3 (Sheldrick, 2015)'
_computing_structure_solution 'SHELXT 2018/2 (Sheldrick, 2018)'
_diffrn_ambient_temperature 100.00
_diffrn_measured_fraction_theta_full 0.997
_diffrn_measured_fraction_theta_max 0.996
_diffrn_measurement_device_type 'Bruker APEX-II CCD'
_diffrn_measurement_method '\f and \w scans'
_diffrn_radiation_type MoK\a
_diffrn_radiation_wavelength 0.71073
_diffrn_reflns_av_R_equivalents 0.0931
_diffrn_reflns_av_unetI/netI 0.0441
_diffrn_reflns_Laue_measured_fraction_full 0.997
_diffrn_reflns_Laue_measured_fraction_max 0.996
_diffrn_reflns_limit_h_max 20
_diffrn_reflns_limit_h_min -20
_diffrn_reflns_limit_k_max 12
_diffrn_reflns_limit_k_min -10
_diffrn_reflns_limit_l_max 16
_diffrn_reflns_limit_l_min -16
_diffrn_reflns_number 35312
_diffrn_reflns_point_group_measured_fraction_full 0.993
_diffrn_reflns_point_group_measured_fraction_max 0.991
_diffrn_reflns_theta_full 25.242
_diffrn_reflns_theta_max 25.381
_diffrn_reflns_theta_min 2.366
_exptl_absorpt_coefficient_mu 2.367
_exptl_absorpt_correction_T_max 0.7452
_exptl_absorpt_correction_T_min 0.6774
_exptl_absorpt_correction_type none
_exptl_absorpt_process_details
;
SADABS-2016/2 (Bruker,2016/2) was used for absorption correction.
wR2(int) was 0.1058 before and 0.0693 after correction.
The Ratio of minimum to maximum transmission is 0.9090.
The \l/2 correction factor is Not present.
;
_exptl_crystal_colour 'clear whiteish colourless'
_exptl_crystal_colour_lustre clear
_exptl_crystal_colour_modifier whiteish
_exptl_crystal_colour_primary colourless
_exptl_crystal_density_diffrn 1.514
_exptl_crystal_description block
_exptl_crystal_F_000 1064
_exptl_crystal_size_max 0.12
_exptl_crystal_size_mid 0.11
_exptl_crystal_size_min 0.1
_refine_diff_density_max 0.304
_refine_diff_density_min -0.258
_refine_diff_density_rms 0.065
_refine_ls_abs_structure_details
;
 Flack x determined using 1786 quotients [(I+)-(I-)]/[(I+)+(I-)]
 (Parsons, Flack and Wagner, Acta Cryst. B69 (2013) 249-259).
;
_refine_ls_abs_structure_Flack 0.019(10)
_refine_ls_extinction_method none
_refine_ls_goodness_of_fit_ref 1.033
_refine_ls_hydrogen_treatment constr
_refine_ls_matrix_type full
_refine_ls_number_parameters 233
_refine_ls_number_reflns 4249
_refine_ls_number_restraints 1
_refine_ls_restrained_S_all 1.033
_refine_ls_R_factor_all 0.0249
_refine_ls_R_factor_gt 0.0221
_refine_ls_shift/su_max 0.004
_refine_ls_shift/su_mean 0.000
_refine_ls_structure_factor_coef Fsqd
_refine_ls_weighting_details 'w=1/[\s^2^(Fo^2^)+(0.0067P)^2^] where P=(Fo^2^+2Fc^2^)/3'
_refine_ls_weighting_scheme calc
_refine_ls_wR_factor_gt 0.0423
_refine_ls_wR_factor_ref 0.0431
_reflns_Friedel_coverage 0.901
_reflns_Friedel_fraction_full 0.990
_reflns_Friedel_fraction_max 0.985
_reflns_number_gt 4005
_reflns_number_total 4249
_reflns_threshold_expression 'I > 2\s(I)'
_cod_data_source_file d5ra02962g2.cif
_cod_data_source_block 20230114l2mono
_cod_database_code 7250422
_shelx_shelxl_version_number 2018/3
_shelx_space_group_comment
;
The symmetry employed for this shelxl refinement is uniquely defined
by the following loop, which should always be used as a source of
symmetry information in preference to the above space-group names.
They are only intended as comments.
;
_shelx_estimated_absorpt_t_max 0.798
_shelx_estimated_absorpt_t_min 0.764
_olex2_refinement_description
;
1. Fixed Uiso
 At 1.2 times of:
  All C(H) groups
 At 1.5 times of:
  All C(H,H,H) groups
2.a Aromatic/amide H refined with riding coordinates:
 C2(H2), C3(H3), C5(H5), C12(H12), C14(H14), C15(H15)
2.b Idealised Me refined as rotating group:
 C1(H1A,H1B,H1C), C7(H7A,H7B,H7C), C8(H8A,H8B,H8C), C9(H9A,H9B,H9C), C10(H10A,
 H10B,H10C), C16(H16A,H16B,H16C), C18(H18A,H18B,H18C)
;
_olex2_submission_special_instructions 'No special instructions were received'

loop_
_space_group_symop_operation_xyz
'x, y, z'
'-x, -y, z+1/2'
'x+1/2, -y, z'
'-x+1/2, y, z+1/2'

loop_
_atom_site_label
_atom_site_type_symbol
_atom_site_fract_x
_atom_site_fract_y
_atom_site_fract_z
_atom_site_U_iso_or_equiv
_atom_site_adp_type
_atom_site_occupancy
_atom_site_site_symmetry_order
_atom_site_calc_flag
_atom_site_refinement_flags_posn
_atom_site_refinement_flags_adp
_atom_site_refinement_flags_occupancy
_atom_site_disorder_assembly
_atom_site_disorder_group
C1 C 0.4635(3) 0.1428(4) 0.6734(4) 0.0290(13) Uani 1 1 d . . . . .
H1A H 0.424042 0.156460 0.724625 0.043 Uiso 1 1 calc R U . . .
H1B H 0.512280 0.104161 0.700746 0.043 Uiso 1 1 calc R U . . .
H1C H 0.441403 0.082001 0.625067 0.043 Uiso 1 1 calc R U . . .
C2 C 0.5704(3) 0.4180(4) 0.5392(3) 0.0194(10) Uani 1 1 d . . . . .
H2 H 0.620791 0.431595 0.509235 0.023 Uiso 1 1 calc R U . . .
C3 C 0.5561(3) 0.2967(4) 0.5839(4) 0.0225(11) Uani 1 1 d . . . . .
H3 H 0.596308 0.229743 0.584779 0.027 Uiso 1 1 calc R U . . .
C4 C 0.4829(3) 0.2743(4) 0.6270(3) 0.0217(11) Uani 1 1 d . . . . .
C5 C 0.4276(3) 0.3786(4) 0.6258(3) 0.0214(10) Uani 1 1 d . . . . .
H5 H 0.377279 0.367054 0.656370 0.026 Uiso 1 1 calc R U . . .
C6 C 0.4448(3) 0.4987(4) 0.5809(3) 0.0175(10) Uani 1 1 d . . . . .
C7 C 0.2740(2) 0.5798(4) 0.6289(4) 0.0249(11) Uani 1 1 d . . . . .
H7A H 0.234576 0.652098 0.628900 0.037 Uiso 1 1 calc R U . . .
H7B H 0.281017 0.546496 0.694561 0.037 Uiso 1 1 calc R U . . .
H7C H 0.255027 0.507345 0.587500 0.037 Uiso 1 1 calc R U . . .
C8 C 0.4112(3) 0.7708(4) 0.6689(3) 0.0253(12) Uani 1 1 d . . . . .
H8A H 0.463554 0.802277 0.646734 0.038 Uiso 1 1 calc R U . . .
H8B H 0.416808 0.730536 0.732754 0.038 Uiso 1 1 calc R U . . .
H8C H 0.373997 0.846021 0.672418 0.038 Uiso 1 1 calc R U . . .
C9 C 0.2502(3) 0.7864(4) 0.4075(4) 0.0264(12) Uani 1 1 d . . . . .
H9A H 0.214826 0.708655 0.408756 0.040 Uiso 1 1 calc R U . . .
H9B H 0.245842 0.830919 0.345054 0.040 Uiso 1 1 calc R U . . .
H9C H 0.234605 0.848474 0.458602 0.040 Uiso 1 1 calc R U . . .
C10 C 0.3842(3) 0.6130(4) 0.3297(3) 0.0243(11) Uani 1 1 d . . . . .
H10A H 0.441007 0.590305 0.335673 0.037 Uiso 1 1 calc R U . . .
H10B H 0.374605 0.654501 0.266950 0.037 Uiso 1 1 calc R U . . .
H10C H 0.351910 0.531936 0.335248 0.037 Uiso 1 1 calc R U . . .
C11 C 0.4242(2) 0.8821(4) 0.4174(3) 0.0165(9) Uani 1 1 d . . . . .
C12 C 0.3983(2) 1.0102(3) 0.3964(4) 0.0189(10) Uani 1 1 d . . . . .
H12 H 0.342790 1.026142 0.387490 0.023 Uiso 1 1 calc R U . . .
C13 C 0.4519(2) 1.1160(3) 0.3879(4) 0.0188(9) Uani 1 1 d . . . . .
C14 C 0.5319(2) 1.0876(4) 0.4022(3) 0.0203(11) Uani 1 1 d . . . . .
H14 H 0.570739 1.156148 0.396688 0.024 Uiso 1 1 calc R U . . .
C15 C 0.5553(3) 0.9595(4) 0.4246(3) 0.0184(10) Uani 1 1 d . . . . .
H15 H 0.610568 0.941953 0.434066 0.022 Uiso 1 1 calc R U . . .
C16 C 0.4242(3) 1.2552(4) 0.3645(4) 0.0262(12) Uani 1 1 d . . . . .
H16A H 0.436745 1.275447 0.297220 0.039 Uiso 1 1 calc R U . . .
H16B H 0.451671 1.318968 0.406433 0.039 Uiso 1 1 calc R U . . .
H16C H 0.366333 1.261749 0.374554 0.039 Uiso 1 1 calc R U . . .
Cu1 Cu 0.54195(3) 0.67941(4) 0.46472(4) 0.01823(13) Uani 1 1 d . . . . .
I1 I 0.68449(2) 0.65483(2) 0.38410(3) 0.02344(9) Uani 1 1 d . . . . .
N1 N 0.5030(2) 0.8584(3) 0.4335(3) 0.0162(8) Uani 1 1 d . . . . .
N2 N 0.5164(2) 0.5172(3) 0.5363(3) 0.0174(8) Uani 1 1 d . . . . .
Si1 Si 0.35582(7) 0.73172(10) 0.42704(9) 0.0173(3) Uani 1 1 d . . . . .
Si2 Si 0.37161(7) 0.64346(11) 0.58252(9) 0.0171(3) Uani 1 1 d . . . . .
C17 C 0.7063(3) 0.9456(6) 0.6474(4) 0.0370(14) Uani 1 1 d . . . . .
C18 C 0.7119(4) 0.8012(5) 0.6442(5) 0.061(2) Uani 1 1 d . . . . .
H18A H 0.744193 0.774373 0.588677 0.091 Uiso 1 1 calc R U . . .
H18B H 0.658165 0.763036 0.638520 0.091 Uiso 1 1 calc R U . . .
H18C H 0.737194 0.768750 0.703345 0.091 Uiso 1 1 calc R U . . .
N3 N 0.7019(3) 1.0571(5) 0.6514(5) 0.0627(16) Uani 1 1 d . . . . .

loop_
_atom_site_aniso_label
_atom_site_aniso_U_11
_atom_site_aniso_U_22
_atom_site_aniso_U_33
_atom_site_aniso_U_23
_atom_site_aniso_U_13
_atom_site_aniso_U_12
C1 0.037(3) 0.024(2) 0.026(3) 0.008(2) 0.008(2) 0.002(2)
C2 0.013(2) 0.020(2) 0.025(3) 0.001(2) -0.003(2) 0.0007(18)
C3 0.024(3) 0.022(2) 0.022(3) -0.002(2) -0.003(2) 0.0059(19)
C4 0.028(3) 0.021(2) 0.016(3) -0.0012(19) -0.005(2) -0.0017(19)
C5 0.016(3) 0.026(2) 0.022(3) 0.001(2) 0.001(2) -0.0012(19)
C6 0.017(2) 0.019(2) 0.016(2) -0.0004(19) -0.003(2) 0.0007(18)
C7 0.021(3) 0.030(2) 0.024(3) 0.004(2) 0.003(3) 0.0020(19)
C8 0.028(3) 0.026(2) 0.023(3) -0.002(2) -0.005(2) 0.002(2)
C9 0.020(3) 0.029(2) 0.030(3) 0.009(2) -0.001(2) -0.0009(19)
C10 0.023(3) 0.027(2) 0.023(3) 0.005(2) -0.001(2) -0.005(2)
C11 0.012(2) 0.0254(19) 0.013(2) -0.0006(17) 0.0002(19) 0.0002(17)
C12 0.014(2) 0.0253(19) 0.018(3) 0.000(2) -0.001(2) 0.0019(16)
C13 0.019(2) 0.0206(18) 0.017(2) 0.002(2) -0.001(3) -0.0004(15)
C14 0.019(2) 0.0201(19) 0.022(3) -0.0041(19) 0.003(2) -0.0020(17)
C15 0.014(2) 0.024(2) 0.018(2) -0.0001(18) 0.000(2) -0.0018(17)
C16 0.022(3) 0.024(2) 0.032(4) 0.001(2) 0.002(2) 0.0029(18)
Cu1 0.0145(3) 0.0180(2) 0.0222(3) 0.0012(2) -0.0006(3) 0.0002(2)
I1 0.01712(15) 0.02989(13) 0.02331(16) 0.00251(16) 0.00456(17) 0.00407(11)
N1 0.014(2) 0.0170(15) 0.017(2) 0.0003(15) 0.0004(17) -0.0018(14)
N2 0.013(2) 0.0198(17) 0.020(2) -0.0010(16) 0.0004(17) -0.0018(15)
Si1 0.0138(6) 0.0190(5) 0.0190(6) 0.0026(5) -0.0012(6) -0.0008(5)
Si2 0.0135(7) 0.0198(5) 0.0181(7) -0.0002(5) -0.0001(6) 0.0011(5)
C17 0.033(3) 0.046(3) 0.032(3) 0.004(3) -0.008(3) 0.009(3)
C18 0.098(6) 0.051(3) 0.033(4) -0.001(3) -0.022(4) 0.019(3)
N3 0.065(4) 0.049(3) 0.074(4) 0.006(3) -0.008(3) 0.010(3)

loop_
_atom_type_symbol
_atom_type_description
_atom_type_scat_dispersion_real
_atom_type_scat_dispersion_imag
_atom_type_scat_source
C C 0.0033 0.0016 'International Tables Vol C Tables 4.2.6.8 and 6.1.1.4'
H H 0.0000 0.0000 'International Tables Vol C Tables 4.2.6.8 and 6.1.1.4'
Cu Cu 0.3201 1.2651 'International Tables Vol C Tables 4.2.6.8 and 6.1.1.4'
I I -0.4742 1.8119 'International Tables Vol C Tables 4.2.6.8 and 6.1.1.4'
N N 0.0061 0.0033 'International Tables Vol C Tables 4.2.6.8 and 6.1.1.4'
Si Si 0.0817 0.0704 'International Tables Vol C Tables 4.2.6.8 and 6.1.1.4'

loop_
_citation_id
_citation_doi
_citation_year
1 10.1021/acs.inorgchem.4c02758 2024

loop_
_geom_angle_atom_site_label_1
_geom_angle_atom_site_label_2
_geom_angle_atom_site_label_3
_geom_angle
_geom_angle_site_symmetry_1
_geom_angle_site_symmetry_3
_geom_angle_publ_flag
H1A C1 H1B 109.5 . . ?
H1A C1 H1C 109.5 . . ?
H1B C1 H1C 109.5 . . ?
C4 C1 H1A 109.5 . . ?
C4 C1 H1B 109.5 . . ?
C4 C1 H1C 109.5 . . ?
C3 C2 H2 118.4 . . ?
N2 C2 H2 118.4 . . ?
N2 C2 C3 123.3(4) . . ?
C2 C3 H3 120.4 . . ?
C4 C3 C2 119.3(4) . . ?
C4 C3 H3 120.4 . . ?
C3 C4 C1 121.3(4) . . ?
C3 C4 C5 117.3(4) . . ?
C5 C4 C1 121.3(4) . . ?
C4 C5 H5 119.3 . . ?
C6 C5 C4 121.4(4) . . ?
C6 C5 H5 119.3 . . ?
C5 C6 Si2 121.8(3) . . ?
N2 C6 C5 120.3(4) . . ?
N2 C6 Si2 117.9(3) . . ?
H7A C7 H7B 109.5 . . ?
H7A C7 H7C 109.5 . . ?
H7B C7 H7C 109.5 . . ?
Si2 C7 H7A 109.5 . . ?
Si2 C7 H7B 109.5 . . ?
Si2 C7 H7C 109.5 . . ?
H8A C8 H8B 109.5 . . ?
H8A C8 H8C 109.5 . . ?
H8B C8 H8C 109.5 . . ?
Si2 C8 H8A 109.5 . . ?
Si2 C8 H8B 109.5 . . ?
Si2 C8 H8C 109.5 . . ?
H9A C9 H9B 109.5 . . ?
H9A C9 H9C 109.5 . . ?
H9B C9 H9C 109.5 . . ?
Si1 C9 H9A 109.5 . . ?
Si1 C9 H9B 109.5 . . ?
Si1 C9 H9C 109.5 . . ?
H10A C10 H10B 109.5 . . ?
H10A C10 H10C 109.5 . . ?
H10B C10 H10C 109.5 . . ?
Si1 C10 H10A 109.5 . . ?
Si1 C10 H10B 109.5 . . ?
Si1 C10 H10C 109.5 . . ?
C12 C11 Si1 124.3(3) . . ?
N1 C11 C12 120.0(3) . . ?
N1 C11 Si1 115.7(3) . . ?
C11 C12 H12 119.2 . . ?
C11 C12 C13 121.6(4) . . ?
C13 C12 H12 119.2 . . ?
C12 C13 C16 121.9(4) . . ?
C14 C13 C12 116.8(3) . . ?
C14 C13 C16 121.3(3) . . ?
C13 C14 H14 120.0 . . ?
C15 C14 C13 120.0(4) . . ?
C15 C14 H14 120.0 . . ?
C14 C15 H15 118.7 . . ?
N1 C15 C14 122.7(4) . . ?
N1 C15 H15 118.7 . . ?
C13 C16 H16A 109.5 . . ?
C13 C16 H16B 109.5 . . ?
C13 C16 H16C 109.5 . . ?
H16A C16 H16B 109.5 . . ?
H16A C16 H16C 109.5 . . ?
H16B C16 H16C 109.5 . . ?
N1 Cu1 I1 106.92(10) . . ?
N2 Cu1 I1 109.54(11) . . ?
N2 Cu1 N1 143.48(15) . . ?
C11 N1 Cu1 121.3(2) . . ?
C15 N1 C11 118.9(3) . . ?
C15 N1 Cu1 119.8(3) . . ?
C2 N2 C6 118.4(3) . . ?
C2 N2 Cu1 119.1(3) . . ?
C6 N2 Cu1 122.5(3) . . ?
C9 Si1 C11 108.96(18) . . ?
C9 Si1 Si2 110.51(16) . . ?
C10 Si1 C9 108.8(2) . . ?
C10 Si1 C11 107.7(2) . . ?
C10 Si1 Si2 113.47(15) . . ?
C11 Si1 Si2 107.26(14) . . ?
C6 Si2 Si1 110.46(16) . . ?
C7 Si2 C6 107.75(19) . . ?
C7 Si2 C8 108.7(2) . . ?
C7 Si2 Si1 110.39(17) . . ?
C8 Si2 C6 107.6(2) . . ?
C8 Si2 Si1 111.84(16) . . ?
N3 C17 C18 178.9(7) . . ?
C17 C18 H18A 109.5 . . ?
C17 C18 H18B 109.5 . . ?
C17 C18 H18C 109.5 . . ?
H18A C18 H18B 109.5 . . ?
H18A C18 H18C 109.5 . . ?
H18B C18 H18C 109.5 . . ?

loop_
_geom_bond_atom_site_label_1
_geom_bond_atom_site_label_2
_geom_bond_distance
_geom_bond_site_symmetry_2
_geom_bond_publ_flag
C1 H1A 0.9800 . ?
C1 H1B 0.9800 . ?
C1 H1C 0.9800 . ?
C1 C4 1.506(6) . ?
C2 H2 0.9500 . ?
C2 C3 1.388(6) . ?
C2 N2 1.344(5) . ?
C3 H3 0.9500 . ?
C3 C4 1.382(6) . ?
C4 C5 1.396(6) . ?
C5 H5 0.9500 . ?
C5 C6 1.389(6) . ?
C6 N2 1.362(5) . ?
C6 Si2 1.899(4) . ?
C7 H7A 0.9800 . ?
C7 H7B 0.9800 . ?
C7 H7C 0.9800 . ?
C7 Si2 1.868(4) . ?
C8 H8A 0.9800 . ?
C8 H8B 0.9800 . ?
C8 H8C 0.9800 . ?
C8 Si2 1.875(4) . ?
C9 H9A 0.9800 . ?
C9 H9B 0.9800 . ?
C9 H9C 0.9800 . ?
C9 Si1 1.868(4) . ?
C10 H10A 0.9800 . ?
C10 H10B 0.9800 . ?
C10 H10C 0.9800 . ?
C10 Si1 1.865(5) . ?
C11 C12 1.389(5) . ?
C11 N1 1.356(5) . ?
C11 Si1 1.899(4) . ?
C12 H12 0.9500 . ?
C12 C13 1.394(5) . ?
C13 C14 1.382(5) . ?
C13 C16 1.508(5) . ?
C14 H14 0.9500 . ?
C14 C15 1.380(5) . ?
C15 H15 0.9500 . ?
C15 N1 1.345(5) . ?
C16 H16A 0.9800 . ?
C16 H16B 0.9800 . ?
C16 H16C 0.9800 . ?
Cu1 I1 2.6446(6) . ?
Cu1 N1 1.960(3) . ?
Cu1 N2 1.956(3) . ?
Si1 Si2 2.3521(18) . ?
C17 C18 1.454(7) . ?
C17 N3 1.124(7) . ?
C18 H18A 0.9800 . ?
C18 H18B 0.9800 . ?
C18 H18C 0.9800 . ?

loop_
_geom_torsion_atom_site_label_1
_geom_torsion_atom_site_label_2
_geom_torsion_atom_site_label_3
_geom_torsion_atom_site_label_4
_geom_torsion
_geom_torsion_site_symmetry_1
_geom_torsion_site_symmetry_2
_geom_torsion_site_symmetry_3
_geom_torsion_site_symmetry_4
_geom_torsion_publ_flag
C1 C4 C5 C6 -178.3(4) . . . . ?
C2 C3 C4 C1 177.9(4) . . . . ?
C2 C3 C4 C5 -2.1(6) . . . . ?
C3 C2 N2 C6 1.2(6) . . . . ?
C3 C2 N2 Cu1 -176.6(4) . . . . ?
C3 C4 C5 C6 1.6(7) . . . . ?
C4 C5 C6 N2 0.3(7) . . . . ?
C4 C5 C6 Si2 -177.8(3) . . . . ?
C5 C6 N2 C2 -1.7(6) . . . . ?
C5 C6 N2 Cu1 176.0(3) . . . . ?
C5 C6 Si2 C7 -11.4(5) . . . . ?
C5 C6 Si2 C8 105.6(4) . . . . ?
C5 C6 Si2 Si1 -132.1(4) . . . . ?
C11 C12 C13 C14 -0.5(7) . . . . ?
C11 C12 C13 C16 179.6(4) . . . . ?
C12 C11 N1 C15 -2.9(6) . . . . ?
C12 C11 N1 Cu1 179.4(3) . . . . ?
C12 C11 Si1 C9 -1.7(5) . . . . ?
C12 C11 Si1 C10 116.2(4) . . . . ?
C12 C11 Si1 Si2 -121.4(4) . . . . ?
C12 C13 C14 C15 -0.6(7) . . . . ?
C13 C14 C15 N1 -0.1(7) . . . . ?
C14 C15 N1 C11 1.9(6) . . . . ?
C14 C15 N1 Cu1 179.6(3) . . . . ?
C16 C13 C14 C15 179.3(4) . . . . ?
N1 C11 C12 C13 2.2(7) . . . . ?
N1 C11 Si1 C9 177.7(3) . . . . ?
N1 C11 Si1 C10 -64.4(4) . . . . ?
N1 C11 Si1 Si2 58.0(3) . . . . ?
N2 C2 C3 C4 0.7(7) . . . . ?
N2 C6 Si2 C7 170.4(3) . . . . ?
N2 C6 Si2 C8 -72.5(4) . . . . ?
N2 C6 Si2 Si1 49.8(3) . . . . ?
Si1 C11 C12 C13 -178.4(4) . . . . ?
Si1 C11 N1 C15 177.7(3) . . . . ?
Si1 C11 N1 Cu1 0.0(5) . . . . ?
Si2 C6 N2 C2 176.5(3) . . . . ?
Si2 C6 N2 Cu1 -5.9(5) . . . . ?
